data_7233562
loop_
_publ_author_name
'Marek Szafranski'

_publ_section_title
;
 Strong negative thermal expansion and relaxor ferroelectricity driven by
 supramolecular patterns
;
_journal_name_full 'Journal of Materials Chemistry C'
_journal_page_first 7904
_journal_page_last 7913
_journal_paper_doi 10.1039/C3TC31609B
_journal_volume 1
_journal_year 2012
_chemical_formula_sum 'C6 H13 Cl N2'
_chemical_formula_weight 148.63
_chemical_name_common 'dabco hydrochloride'
_chemical_name_systematic '1,4diazabicyclo[2.2.2]octane hydrochloride'
_space_group_IT_number 36
_space_group_name_Hall 'C 2c -2'
_space_group_name_H-M_alt 'C m c 21'
_symmetry_cell_setting orthorhombic
_symmetry_space_group_name_H-M 'C m c 21'
_atom_sites_solution_hydrogens geom
_atom_sites_solution_primary direct
_atom_sites_solution_secondary difmap
_cell_angle_alpha 90.00(4)
_cell_angle_beta 90.00(6)
_cell_angle_gamma 90.00(6)
_cell_formula_units_Z 4
_cell_length_a 7.368(6)
_cell_length_b 10.076(2)
_cell_length_c 10.227(5)
_cell_measurement_temperature 295(1)
_cell_volume 759.3(7)
_computing_cell_refinement 'KM4 program'
_computing_data_collection 'KM4 program'
_computing_data_reduction 'KM4 program'
_computing_publication_material 'SHELXL-97 (Sheldrick, 1997)'
_computing_structure_refinement 'SHELXL-97 (Sheldrick, 1997)'
_computing_structure_solution 'SHELXS-97 (Sheldrick, 1990)'
_diffrn_ambient_temperature 295(1)
_diffrn_measured_fraction_theta_full 1.000
_diffrn_measured_fraction_theta_max 1.000
_diffrn_measurement_device_type KM-4
_diffrn_measurement_method 'theta-two theta scans'
_diffrn_radiation_monochromator graphite
_diffrn_radiation_source 'fine-focus sealed tube'
_diffrn_radiation_type MoK\a
_diffrn_radiation_wavelength 0.71073
_diffrn_reflns_av_R_equivalents 0.0000
_diffrn_reflns_av_sigmaI/netI 0.0210
_diffrn_reflns_limit_h_max 0
_diffrn_reflns_limit_h_min -9
_diffrn_reflns_limit_k_max 12
_diffrn_reflns_limit_k_min 0
_diffrn_reflns_limit_l_max 13
_diffrn_reflns_limit_l_min -13
_diffrn_reflns_number 897
_diffrn_reflns_theta_full 27.05
_diffrn_reflns_theta_max 27.05
_diffrn_reflns_theta_min 3.43
_diffrn_standards_decay_% 0
_diffrn_standards_interval_count 100
_diffrn_standards_number 2
_exptl_absorpt_coefficient_mu 0.418
_exptl_absorpt_correction_type none
_exptl_crystal_colour colourless
_exptl_crystal_density_diffrn 1.300
_exptl_crystal_density_method 'not measured'
_exptl_crystal_F_000 320
_exptl_crystal_size_max 0.60
_exptl_crystal_size_mid 0.50
_exptl_crystal_size_min 0.20
_refine_diff_density_max 0.164
_refine_diff_density_min -0.138
_refine_diff_density_rms 0.037
_refine_ls_abs_structure_details 'Flack H D (1983), Acta Cryst. A39, 876-881'
_refine_ls_abs_structure_Flack -0.09(7)
_refine_ls_extinction_coef 0.041(4)
_refine_ls_extinction_expression Fc^*^=kFc[1+0.001xFc^2^\l^3^/sin(2\q)]^-1/4^
_refine_ls_extinction_method SHELXL
_refine_ls_goodness_of_fit_ref 1.064
_refine_ls_hydrogen_treatment refall
_refine_ls_matrix_type full
_refine_ls_number_parameters 77
_refine_ls_number_reflns 897
_refine_ls_number_restraints 1
_refine_ls_restrained_S_all 1.063
_refine_ls_R_factor_all 0.0324
_refine_ls_R_factor_gt 0.0257
_refine_ls_shift/su_max 0.000
_refine_ls_shift/su_mean 0.000
_refine_ls_structure_factor_coef Fsqd
_refine_ls_weighting_details 'calc w=1/[\s^2^(Fo^2^)+(0.0505P)^2^+0.0494P] where P=(Fo^2^+2Fc^2^)/3'
_refine_ls_weighting_scheme calc
_refine_ls_wR_factor_gt 0.0708
_refine_ls_wR_factor_ref 0.0731
_reflns_number_gt 835
_reflns_number_total 897
_reflns_threshold_expression >2sigma(I)
_cod_data_source_file 1000002.cif
_cod_data_source_block PCOD1000002
_cod_original_cell_volume 759.3(8)
_cod_original_sg_symbol_H-M Cmc2(1)
_cod_database_code 7233562

loop_
_symmetry_equiv_pos_as_xyz
'x, y, z'
'-x, -y, z+1/2'
'x, -y, z+1/2'
'-x, y, z'
'x+1/2, y+1/2, z'
'-x+1/2, -y+1/2, z+1/2'
'x+1/2, -y+1/2, z+1/2'
'-x+1/2, y+1/2, z'

loop_
_atom_site_label
_atom_site_type_symbol
_atom_site_fract_x
_atom_site_fract_y
_atom_site_fract_z
_atom_site_U_iso_or_equiv
_atom_site_adp_type
_atom_site_occupancy
_atom_site_symmetry_multiplicity
_atom_site_calc_flag
_atom_site_refinement_flags
_atom_site_disorder_assembly
_atom_site_disorder_group
Cl1 Cl 0.0000 0.44452(5) 0.24678(5) 0.0446(2) Uani 1 2 d S . .
N1 N 0.0000 0.94108(17) 0.4837(2) 0.0402(4) Uani 1 2 d S . .
N2 N 0.0000 0.72096(18) 0.36707(16) 0.0363(4) Uani 1 2 d S . .
C1 C 0.0000 0.8299(3) 0.2682(2) 0.0460(5) Uani 1 2 d S . .
H1 H -0.103(3) 0.815(2) 0.211(2) 0.057(6) Uiso 1 1 d . . .
C2 C 0.0000 0.9607(2) 0.3421(3) 0.0450(5) Uani 1 2 d S . .
H2 H 0.092(3) 1.022(3) 0.316(3) 0.061(6) Uiso 1 1 d . . .
C3 C 0.1616(3) 0.86454(17) 0.5194(2) 0.0501(4) Uani 1 1 d . . .
H3A H 0.172(4) 0.842(2) 0.614(3) 0.071(7) Uiso 1 1 d . . .
H3B H 0.270(4) 0.905(2) 0.504(3) 0.074(8) Uiso 1 1 d . . .
C4 C 0.1657(2) 0.73136(17) 0.45030(17) 0.0442(4) Uani 1 1 d . . .
H4A H 0.271(5) 0.731(3) 0.390(2) 0.066(7) Uiso 1 1 d . . .
H4B H 0.153(4) 0.666(2) 0.510(3) 0.059(6) Uiso 1 1 d . . .
H5 H 0.0000 0.653(3) 0.331(3) 0.041(7) Uiso 1 2 d S . .

loop_
_atom_site_aniso_label
_atom_site_aniso_U_11
_atom_site_aniso_U_22
_atom_site_aniso_U_33
_atom_site_aniso_U_23
_atom_site_aniso_U_13
_atom_site_aniso_U_12
Cl1 0.0446(3) 0.0382(3) 0.0508(3) -0.0150(2) 0.000 0.000
N1 0.0475(10) 0.0286(8) 0.0443(9) -0.0078(6) 0.000 0.000
N2 0.0459(10) 0.0259(8) 0.0371(8) -0.0067(7) 0.000 0.000
C1 0.0636(13) 0.0421(11) 0.0324(12) 0.0005(8) 0.000 0.000
C2 0.0555(13) 0.0304(10) 0.0492(12) 0.0075(9) 0.000 0.000
C3 0.0531(10) 0.0432(9) 0.0539(10) -0.0118(8) -0.0173(8) 0.0012(7)
C4 0.0459(9) 0.0331(8) 0.0537(10) -0.0024(7) -0.0060(7) 0.0073(6)

loop_
_atom_type_symbol
_atom_type_description
_atom_type_scat_dispersion_real
_atom_type_scat_dispersion_imag
_atom_type_scat_source
C C 0.0033 0.0016 'International Tables Vol C Tables 4.2.6.8 and 6.1.1.4'
H H 0.0000 0.0000 'International Tables Vol C Tables 4.2.6.8 and 6.1.1.4'
N N 0.0061 0.0033 'International Tables Vol C Tables 4.2.6.8 and 6.1.1.4'
Cl Cl 0.1484 0.1585 'International Tables Vol C Tables 4.2.6.8 and 6.1.1.4'

loop_
_geom_angle_atom_site_label_1
_geom_angle_atom_site_label_2
_geom_angle_atom_site_label_3
_geom_angle
_geom_angle_site_symmetry_1
_geom_angle_site_symmetry_3
C2 N1 C3 108.53(15) . 4
C2 N1 C3 108.53(15) . .
C3 N1 C3 108.8(2) 4 .
C4 N2 C4 109.82(18) . 4
C4 N2 C1 109.56(14) . .
C4 N2 C1 109.56(14) 4 .
N2 C1 C2 107.54(18) . .
N1 C2 C1 112.06(18) . .
N1 C3 C4 111.45(15) . .
N2 C4 C3 108.17(15) . .

loop_
_geom_bond_atom_site_label_1
_geom_bond_atom_site_label_2
_geom_bond_distance
_geom_bond_site_symmetry_2
N1 C2 1.462(3) .
N1 C3 1.465(3) 4
N1 C3 1.465(3) .
N2 C4 1.492(2) .
N2 C4 1.492(2) 4
N2 C1 1.492(3) .
C1 C2 1.519(3) .
C3 C4 1.517(2) .

loop_
_geom_hbond_atom_site_label_D
_geom_hbond_atom_site_label_H
_geom_hbond_atom_site_label_A
_geom_hbond_distance_DH
_geom_hbond_distance_HA
_geom_hbond_distance_DA
_geom_hbond_angle_DHA
_geom_hbond_site_symmetry_A
N2 H5 Cl1 0.77(3) 2.27(3) 3.045(2) 174(3) .
